data_7125672
loop_
_publ_author_name
'Qiu, Yi-Feng'
'Niu, Yue-Jie'
'Song, Xian-Rong'
'Wei, Xi'
'Chen, Hui'
'Li, Shun-Xi'
'Wang, Xi-Cun'
'Huo, Congde'
'Quan, Zheng-Jun'
'Liang, Yong-Min'

_publ_section_title
;
 Iodine promoted cascade cycloisomerization of 1-en-6,11-diynes.
;
_journal_issue 9
_journal_name_full 'Chemical communications (Cambridge, England)'
_journal_page_first 1421
_journal_page_last 1424
_journal_paper_doi 10.1039/c9cc08286g
_journal_volume 56
_journal_year 2020
_chemical_formula_moiety 'C29 H23 I N2 O3 S'
_chemical_formula_sum 'C29 H23 I N2 O3 S'
_chemical_formula_weight 606.45
_space_group_crystal_system orthorhombic
_space_group_IT_number 33
_space_group_name_Hall 'P 2c -2n'
_space_group_name_H-M_alt 'P n a 21'
_atom_sites_solution_hydrogens geom
_atom_sites_solution_primary direct
_audit_creation_date 2019-06-19
_audit_creation_method
;
Olex2 1.2
(compiled 2018.05.29 svn.r3508 for OlexSys, GUI svn.r5506)
;
_audit_update_record
;
2019-06-20 deposited with the CCDC.	2019-12-19 downloaded from the CCDC.
;
_cell_angle_alpha 90
_cell_angle_beta 90
_cell_angle_gamma 90
_cell_formula_units_Z 4
_cell_length_a 25.670(2)
_cell_length_b 10.5220(7)
_cell_length_c 9.8072(12)
_cell_measurement_reflns_used 1456
_cell_measurement_temperature 292.86(10)
_cell_measurement_theta_max 26.1560
_cell_measurement_theta_min 3.8720
_cell_volume 2648.9(4)
_computing_cell_refinement 'CrysAlisPro 1.171.38.43f (Rigaku OD, 2015)'
_computing_data_collection 'CrysAlisPro 1.171.38.43f (Rigaku OD, 2015)'
_computing_data_reduction 'CrysAlisPro 1.171.38.43f (Rigaku OD, 2015)'
_computing_molecular_graphics 'Olex2 (Dolomanov et al., 2009)'
_computing_publication_material 'Olex2 (Dolomanov et al., 2009)'
_computing_structure_refinement 'ShelXL (Sheldrick, 2015)'
_computing_structure_solution 'ShelXS (Sheldrick, 2008)'
_diffrn_ambient_environment air
_diffrn_ambient_temperature 292.86(10)
_diffrn_detector 'CCD plate'
_diffrn_detector_area_resol_mean 16.0733
_diffrn_detector_type Eos
_diffrn_measured_fraction_theta_full 0.997
_diffrn_measured_fraction_theta_max 0.997
_diffrn_measurement_details
;
List of Runs (angles in degrees, time in seconds):

  # Type    Start    End  Width  t~exp~   \w     \q     \k     \f   Frames
#--------------------------------------------------------------------------
  1  \w     38.00  78.00   1.00   15.00    --   25.05 178.00  30.00   40
  2  \w     -2.00  72.00   1.00   15.00    --   25.05  77.00  60.00   74
  3  \w     42.00  88.00   1.00   15.00    --   25.05  57.00 150.00   46
;
_diffrn_measurement_device 'four-circle diffractometer'
_diffrn_measurement_device_type 'SuperNova, Dual, Cu at zero, Eos'
_diffrn_measurement_method '\w scans'
_diffrn_orient_matrix_type 'CrysAlisPro convention (1999,Acta A55,543-557)'
_diffrn_orient_matrix_UB_11 0.0165093000
_diffrn_orient_matrix_UB_12 -0.0411013000
_diffrn_orient_matrix_UB_13 0.0377329000
_diffrn_orient_matrix_UB_21 0.0221487000
_diffrn_orient_matrix_UB_22 0.0282130000
_diffrn_orient_matrix_UB_23 -0.0308448000
_diffrn_orient_matrix_UB_31 0.0011350000
_diffrn_orient_matrix_UB_32 0.0453944000
_diffrn_orient_matrix_UB_33 0.0533618000
_diffrn_radiation_monochromator mirror
_diffrn_radiation_probe x-ray
_diffrn_radiation_type MoK\a
_diffrn_radiation_wavelength 0.71073
_diffrn_reflns_av_R_equivalents 0.0388
_diffrn_reflns_av_unetI/netI 0.0698
_diffrn_reflns_Laue_measured_fraction_full 0.997
_diffrn_reflns_Laue_measured_fraction_max 0.997
_diffrn_reflns_limit_h_max 16
_diffrn_reflns_limit_h_min -31
_diffrn_reflns_limit_k_max 6
_diffrn_reflns_limit_k_min -12
_diffrn_reflns_limit_l_max 12
_diffrn_reflns_limit_l_min -11
_diffrn_reflns_number 6329
_diffrn_reflns_point_group_measured_fraction_full 0.798
_diffrn_reflns_point_group_measured_fraction_max 0.790
_diffrn_reflns_theta_full 25.242
_diffrn_reflns_theta_max 26.020
_diffrn_reflns_theta_min 3.706
_diffrn_source 'micro-focus sealed X-ray tube'
_diffrn_source_type 'SuperNova (Mo) X-ray Source'
_exptl_absorpt_coefficient_mu 1.321
_exptl_absorpt_correction_T_max 1.00000
_exptl_absorpt_correction_T_min 0.48306
_exptl_absorpt_correction_type multi-scan
_exptl_absorpt_process_details
;
CrysAlisPro 1.171.38.43f (Rigaku Oxford Diffraction, 2015)
Empirical absorption correction using spherical harmonics,
 implemented in SCALE3 ABSPACK scaling algorithm.
;
_exptl_crystal_colour 'clear light colourless'
_exptl_crystal_colour_lustre clear
_exptl_crystal_colour_modifier light
_exptl_crystal_colour_primary colourless
_exptl_crystal_density_diffrn 1.521
_exptl_crystal_description block
_exptl_crystal_F_000 1216
_exptl_crystal_size_max 0.18
_exptl_crystal_size_mid 0.15
_exptl_crystal_size_min 0.12
_refine_diff_density_max 0.628
_refine_diff_density_min -0.473
_refine_diff_density_rms 0.073
_refine_ls_abs_structure_details
;
 Flack x determined using 749 quotients [(I+)-(I-)]/[(I+)+(I-)]
 (Parsons, Flack and Wagner, Acta Cryst. B69 (2013) 249-259).
;
_refine_ls_abs_structure_Flack 0.01(3)
_refine_ls_extinction_method none
_refine_ls_goodness_of_fit_ref 1.067
_refine_ls_hydrogen_treatment constr
_refine_ls_matrix_type full
_refine_ls_number_parameters 326
_refine_ls_number_reflns 4113
_refine_ls_number_restraints 1
_refine_ls_restrained_S_all 1.067
_refine_ls_R_factor_all 0.0755
_refine_ls_R_factor_gt 0.0515
_refine_ls_shift/su_max 0.001
_refine_ls_shift/su_mean 0.000
_refine_ls_structure_factor_coef Fsqd
_refine_ls_weighting_details 'w=1/[\s^2^(Fo^2^)+(0.0271P)^2^+0.9490P] where P=(Fo^2^+2Fc^2^)/3'
_refine_ls_weighting_scheme calc
_refine_ls_wR_factor_gt 0.0938
_refine_ls_wR_factor_ref 0.1061
_reflns_Friedel_coverage 0.493
_reflns_Friedel_fraction_full 0.573
_reflns_Friedel_fraction_max 0.556
_reflns_number_gt 3092
_reflns_number_total 4113
_reflns_threshold_expression 'I > 2\s(I)'
_cod_data_source_file c9cc08286g2.cif
_cod_data_source_block lim_0617
_cod_depositor_comments 'Adding full bibliography for 7125671--7125672.cif.'
_cod_database_code 7125672
_shelx_shelxl_version_number 2018/3
_shelx_space_group_comment
;
The symmetry employed for this shelxl refinement is uniquely defined
by the following loop, which should always be used as a source of
symmetry information in preference to the above space-group names.
They are only intended as comments.
;
_reflns_odcompleteness_completeness 99.52
_reflns_odcompleteness_iscentric 1
_reflns_odcompleteness_theta 26.32
_olex2_refinement_description
;
1. Fixed Uiso
 At 1.2 times of:
  All C(H) groups, All C(H,H) groups
 At 1.5 times of:
  All C(H,H,H) groups
2.a Ternary CH refined with riding coordinates:
 C8(H8)
2.b Secondary CH2 refined with riding coordinates:
 C17(H17A,H17B), C38(H38A,H38B), C3AA(H3AA,H3AB)
2.c Aromatic/amide H refined with riding coordinates:
 C4(H4), C10(H10), C11(H11), C12(H12), C25(H25), C3(H3), C0AA(H0AA),
 C2AA(H2AA), C6(H6), C5AA(H5AA), C6AA(H6AA), C7AA(H7AA), C8AA(H8AA)
2.d Idealised Me refined as rotating group:
 C29(H29A,H29B,H29C)
;
_olex2_date_sample_data_collection 2019-06-17
_olex2_submission_special_instructions 'No special instructions were received'
_oxdiff_exptl_absorpt_empirical_details
;
Empirical correction (ABSPACK) includes:
- Absorption correction using spherical harmonics
- Frame scaling
;
_oxdiff_exptl_absorpt_empirical_full_max 1.901
_oxdiff_exptl_absorpt_empirical_full_min 0.480

loop_
_space_group_symop_operation_xyz
'x, y, z'
'-x, -y, z+1/2'
'-x+1/2, y+1/2, z+1/2'
'x+1/2, -y+1/2, z'

loop_
_atom_site_label
_atom_site_type_symbol
_atom_site_fract_x
_atom_site_fract_y
_atom_site_fract_z
_atom_site_U_iso_or_equiv
_atom_site_adp_type
_atom_site_occupancy
_atom_site_site_symmetry_order
_atom_site_calc_flag
_atom_site_refinement_flags_posn
I1 I -0.48066(2) -0.64367(5) -0.11738(12) 0.0639(2) Uani 1 1 d .
S2 S -0.62511(9) -0.6511(2) 0.1992(3) 0.0492(6) Uani 1 1 d .
C4 C -0.5601(3) 0.0322(7) -0.1328(14) 0.046(2) Uani 1 1 d .
H4 H -0.570228 0.112297 -0.102827 0.055 Uiso 1 1 calc R
C5 C -0.5631(3) -0.1979(6) -0.1115(14) 0.0390(19) Uani 1 1 d .
O7 O -0.7145(3) -0.2171(7) 0.2118(11) 0.078(3) Uani 1 1 d .
C8 C -0.5666(3) -0.4410(7) -0.0883(11) 0.036(2) Uani 1 1 d .
H8 H -0.565543 -0.441944 -0.188167 0.043 Uiso 1 1 calc R
C9 C -0.6751(4) -0.1532(8) 0.2149(11) 0.051(3) Uani 1 1 d .
C10 C -0.7112(4) -0.0020(8) 0.3830(17) 0.061(3) Uani 1 1 d .
H10 H -0.744297 -0.029135 0.357286 0.073 Uiso 1 1 calc R
C11 C -0.5294(3) -0.2062(9) -0.2226(11) 0.050(3) Uani 1 1 d .
H11 H -0.518771 -0.285651 -0.253288 0.059 Uiso 1 1 calc R
C12 C -0.7531(4) -0.8059(11) 0.0360(13) 0.065(3) Uani 1 1 d .
H12 H -0.760369 -0.856643 -0.039240 0.078 Uiso 1 1 calc R
C13 C -0.6342(3) -0.1707(8) 0.1072(11) 0.042(2) Uani 1 1 d .
C15 C -0.6673(3) -0.0535(8) 0.3197(10) 0.043(2) Uani 1 1 d .
C16 C -0.5787(3) -0.0760(7) -0.0663(9) 0.037(2) Uani 1 1 d .
C17 C -0.5125(3) -0.4707(8) -0.0349(11) 0.050(3) Uani 1 1 d .
H17A H -0.513992 -0.477733 0.063693 0.060 Uiso 1 1 calc R
H17B H -0.489452 -0.400743 -0.057077 0.060 Uiso 1 1 calc R
C19 C -0.5835(3) -0.3095(8) -0.0415(10) 0.039(2) Uani 1 1 d .
C23 C -0.6899(4) -0.6953(9) 0.1698(10) 0.044(2) Uani 1 1 d .
C25 C -0.7030(3) -0.7653(9) 0.0561(12) 0.049(3) Uani 1 1 d .
H25 H -0.677506 -0.785187 -0.007780 0.059 Uiso 1 1 calc R
N27 N -0.6125(3) -0.5247(6) 0.1056(8) 0.0398(18) Uani 1 1 d .
C29 C -0.8472(5) -0.8191(16) 0.0987(19) 0.113(6) Uani 1 1 d .
H29A H -0.851872 -0.838872 0.003935 0.170 Uiso 1 1 calc GR
H29B H -0.871163 -0.753194 0.124568 0.170 Uiso 1 1 calc GR
H29C H -0.853768 -0.893616 0.152520 0.170 Uiso 1 1 calc GR
O35 O -0.5925(2) -0.7507(6) 0.1462(8) 0.060(2) Uani 1 1 d .
O37 O -0.6216(3) -0.6117(6) 0.3376(7) 0.068(2) Uani 1 1 d .
C38 C -0.6063(3) -0.5394(8) -0.0404(10) 0.045(2) Uani 1 1 d .
H38A H -0.639381 -0.526121 -0.086076 0.054 Uiso 1 1 calc R
H38B H -0.594124 -0.624451 -0.061568 0.054 Uiso 1 1 calc R
C40 C -0.6183(3) -0.2957(8) 0.0644(11) 0.039(2) Uani 1 1 d .
C3 C -0.6191(4) -0.0147(8) 0.3598(12) 0.053(3) Uani 1 1 d .
H3 H -0.589833 -0.049786 0.318715 0.064 Uiso 1 1 calc R
C0AA C -0.6130(3) -0.0674(8) 0.0452(10) 0.042(2) Uani 1 1 d .
H0AA H -0.621495 0.012781 0.078088 0.050 Uiso 1 1 calc R
C2AA C -0.7805(4) -0.7009(12) 0.2347(16) 0.075(4) Uani 1 1 d .
H2AA H -0.806848 -0.677270 0.294628 0.090 Uiso 1 1 calc R
C1AA C -0.7926(4) -0.7747(12) 0.1223(15) 0.064(3) Uani 1 1 d .
C4AA C -0.6564(6) 0.1275(10) 0.5198(12) 0.067(3) Uani 1 1 d .
C6 C -0.7059(5) 0.0887(11) 0.4829(13) 0.070(3) Uani 1 1 d .
H6 H -0.735122 0.123389 0.524983 0.084 Uiso 1 1 calc R
C5AA C -0.6129(5) 0.0756(11) 0.4603(12) 0.072(3) Uani 1 1 d .
H5AA H -0.579814 0.101022 0.487270 0.086 Uiso 1 1 calc R
C3AA C -0.6411(3) -0.4092(8) 0.1423(11) 0.043(2) Uani 1 1 d .
H3AA H -0.638324 -0.394473 0.239661 0.051 Uiso 1 1 calc R
H3AB H -0.677615 -0.419218 0.119637 0.051 Uiso 1 1 calc R
C6AA C -0.7297(5) -0.6614(10) 0.2600(13) 0.067(3) Uani 1 1 d .
H6AA H -0.722234 -0.612632 0.336608 0.081 Uiso 1 1 calc R
C7AA C -0.5117(3) -0.0991(9) -0.2875(12) 0.052(3) Uani 1 1 d .
H7AA H -0.489560 -0.106576 -0.362007 0.062 Uiso 1 1 calc R
C9AA C -0.6497(7) 0.2272(16) 0.6259(16) 0.099(5) Uani 1 1 d .
C8AA C -0.5270(4) 0.0215(9) -0.2418(11) 0.051(3) Uani 1 1 d .
H8AA H -0.514699 0.094093 -0.285338 0.061 Uiso 1 1 calc R
N0BA N -0.6446(8) 0.3007(15) 0.7033(17) 0.160(7) Uani 1 1 d .

loop_
_atom_site_aniso_label
_atom_site_aniso_U_11
_atom_site_aniso_U_22
_atom_site_aniso_U_33
_atom_site_aniso_U_23
_atom_site_aniso_U_13
_atom_site_aniso_U_12
I1 0.0548(3) 0.0380(3) 0.0989(6) 0.0057(6) 0.0171(5) 0.0104(3)
S2 0.0517(13) 0.0343(12) 0.0617(19) 0.0072(14) -0.0073(12) -0.0050(11)
C4 0.051(4) 0.031(4) 0.057(7) 0.001(6) 0.007(6) 0.001(3)
C5 0.041(4) 0.030(4) 0.045(5) -0.009(6) 0.004(6) 0.007(3)
O7 0.055(4) 0.059(5) 0.119(8) -0.033(5) 0.036(5) -0.016(4)
C8 0.037(4) 0.028(4) 0.043(7) 0.002(4) -0.002(4) 0.006(3)
C9 0.056(6) 0.035(5) 0.061(7) -0.005(5) 0.016(5) -0.001(5)
C10 0.071(6) 0.046(5) 0.066(7) -0.005(8) 0.031(7) -0.005(4)
C11 0.057(6) 0.036(5) 0.056(7) -0.004(5) 0.006(5) 0.005(5)
C12 0.064(7) 0.065(7) 0.067(9) -0.002(7) -0.007(6) -0.020(6)
C13 0.045(5) 0.027(5) 0.055(7) -0.013(5) 0.009(4) -0.002(4)
C15 0.047(5) 0.030(4) 0.052(6) -0.004(4) 0.012(4) -0.004(4)
C16 0.049(5) 0.022(4) 0.039(6) -0.006(4) -0.009(4) -0.001(4)
C17 0.052(5) 0.032(5) 0.064(7) 0.001(5) 0.010(5) 0.001(4)
C19 0.050(5) 0.024(4) 0.044(6) 0.000(4) 0.002(4) -0.003(4)
C23 0.050(5) 0.034(5) 0.047(7) 0.002(5) 0.006(5) -0.004(4)
C25 0.040(5) 0.047(6) 0.061(7) 0.001(6) 0.003(5) -0.010(4)
N27 0.049(4) 0.028(4) 0.043(5) 0.001(4) 0.003(4) -0.009(3)
C29 0.054(7) 0.146(14) 0.139(15) 0.034(13) -0.011(8) -0.037(9)
O35 0.049(4) 0.040(4) 0.091(6) 0.009(4) -0.006(4) 0.004(3)
O37 0.099(5) 0.054(4) 0.050(6) 0.002(4) -0.011(4) -0.028(4)
C38 0.053(5) 0.028(5) 0.054(7) -0.003(5) -0.002(5) 0.000(4)
C40 0.037(4) 0.031(5) 0.049(6) -0.009(5) 0.000(4) -0.001(4)
C3 0.066(6) 0.044(5) 0.051(8) -0.008(6) 0.010(6) 0.011(4)
C0AA 0.052(5) 0.021(4) 0.053(7) -0.011(5) 0.003(5) 0.003(4)
C2AA 0.046(6) 0.074(8) 0.105(12) 0.012(8) 0.023(7) 0.003(6)
C1AA 0.042(6) 0.069(8) 0.080(10) 0.022(8) -0.003(6) -0.011(6)
C4AA 0.118(10) 0.045(6) 0.040(7) -0.005(6) 0.012(7) 0.013(7)
C6 0.089(8) 0.057(7) 0.065(8) -0.008(6) 0.030(7) 0.015(7)
C5AA 0.077(7) 0.073(8) 0.065(9) -0.009(7) -0.004(6) -0.001(7)
C3AA 0.048(5) 0.032(5) 0.049(7) -0.003(5) 0.014(4) -0.005(4)
C6AA 0.091(8) 0.050(7) 0.060(8) -0.006(6) 0.019(6) -0.008(6)
C7AA 0.047(5) 0.048(6) 0.061(7) 0.005(6) 0.014(5) 0.002(5)
C9AA 0.144(13) 0.091(11) 0.062(10) -0.012(9) 0.006(10) 0.025(10)
C8AA 0.061(6) 0.037(5) 0.056(7) 0.007(5) 0.006(5) -0.004(5)
N0BA 0.26(2) 0.132(12) 0.089(12) -0.074(12) -0.012(12) 0.014(13)

loop_
_atom_type_symbol
_atom_type_description
_atom_type_scat_dispersion_real
_atom_type_scat_dispersion_imag
_atom_type_scat_source
C C 0.0033 0.0016 'International Tables Vol C Tables 4.2.6.8 and 6.1.1.4'
H H 0.0000 0.0000 'International Tables Vol C Tables 4.2.6.8 and 6.1.1.4'
I I -0.4742 1.8119 'International Tables Vol C Tables 4.2.6.8 and 6.1.1.4'
N N 0.0061 0.0033 'International Tables Vol C Tables 4.2.6.8 and 6.1.1.4'
O O 0.0106 0.0060 'International Tables Vol C Tables 4.2.6.8 and 6.1.1.4'
S S 0.1246 0.1234 'International Tables Vol C Tables 4.2.6.8 and 6.1.1.4'

loop_
_geom_angle_atom_site_label_1
_geom_angle_atom_site_label_2
_geom_angle_atom_site_label_3
_geom_angle
N27 S2 C23 108.0(4)
O35 S2 C23 107.4(4)
O35 S2 N27 105.8(4)
O37 S2 C23 107.2(5)
O37 S2 N27 106.5(4)
O37 S2 O35 121.4(5)
C16 C4 H4 119.7
C8AA C4 H4 119.7
C8AA C4 C16 120.7(8)
C11 C5 C16 118.5(8)
C11 C5 C19 122.8(7)
C16 C5 C19 118.8(9)
C17 C8 H8 108.6
C17 C8 C19 110.2(7)
C17 C8 C38 111.4(7)
C19 C8 H8 108.6
C19 C8 C38 109.5(7)
C38 C8 H8 108.6
O7 C9 C13 119.8(10)
O7 C9 C15 121.4(9)
C15 C9 C13 118.7(8)
C15 C10 H10 119.8
C6 C10 H10 119.8
C6 C10 C15 120.4(10)
C5 C11 H11 119.4
C7AA C11 C5 121.1(9)
C7AA C11 H11 119.4
C25 C12 H12 118.8
C1AA C12 H12 118.8
C1AA C12 C25 122.4(12)
C40 C13 C9 121.0(8)
C0AA C13 C9 119.9(8)
C0AA C13 C40 119.1(8)
C10 C15 C9 118.3(9)
C3 C15 C9 122.4(8)
C3 C15 C10 119.3(9)
C4 C16 C5 119.7(9)
C4 C16 C0AA 121.6(8)
C0AA C16 C5 118.6(8)
I1 C17 H17A 109.0
I1 C17 H17B 109.0
C8 C17 I1 113.1(6)
C8 C17 H17A 109.0
C8 C17 H17B 109.0
H17A C17 H17B 107.8
C5 C19 C8 119.2(8)
C40 C19 C5 120.2(8)
C40 C19 C8 120.5(8)
C25 C23 S2 120.5(7)
C25 C23 C6AA 118.0(9)
C6AA C23 S2 121.5(9)
C12 C25 C23 120.8(10)
C12 C25 H25 119.6
C23 C25 H25 119.6
C38 N27 S2 119.1(6)
C38 N27 C3AA 112.7(7)
C3AA N27 S2 115.8(6)
H29A C29 H29B 109.5
H29A C29 H29C 109.5
H29B C29 H29C 109.5
C1AA C29 H29A 109.5
C1AA C29 H29B 109.5
C1AA C29 H29C 109.5
C8 C38 H38A 110.2
C8 C38 H38B 110.2
N27 C38 C8 107.7(7)
N27 C38 H38A 110.2
N27 C38 H38B 110.2
H38A C38 H38B 108.5
C13 C40 C3AA 117.3(8)
C19 C40 C13 119.9(8)
C19 C40 C3AA 122.7(8)
C15 C3 H3 119.4
C15 C3 C5AA 121.2(10)
C5AA C3 H3 119.4
C13 C0AA C16 123.2(8)
C13 C0AA H0AA 118.4
C16 C0AA H0AA 118.4
C1AA C2AA H2AA 119.3
C1AA C2AA C6AA 121.4(11)
C6AA C2AA H2AA 119.3
C12 C1AA C29 121.8(13)
C12 C1AA C2AA 117.5(10)
C2AA C1AA C29 120.6(12)
C6 C4AA C9AA 119.7(12)
C5AA C4AA C6 121.2(11)
C5AA C4AA C9AA 119.0(13)
C10 C6 C4AA 118.8(10)
C10 C6 H6 120.6
C4AA C6 H6 120.6
C3 C5AA H5AA 120.5
C4AA C5AA C3 119.0(11)
C4AA C5AA H5AA 120.5
N27 C3AA C40 109.5(7)
N27 C3AA H3AA 109.8
N27 C3AA H3AB 109.8
C40 C3AA H3AA 109.8
C40 C3AA H3AB 109.8
H3AA C3AA H3AB 108.2
C23 C6AA H6AA 120.1
C2AA C6AA C23 119.8(12)
C2AA C6AA H6AA 120.1
C11 C7AA H7AA 119.9
C11 C7AA C8AA 120.2(9)
C8AA C7AA H7AA 119.9
N0BA C9AA C4AA 179(2)
C4 C8AA C7AA 119.8(9)
C4 C8AA H8AA 120.1
C7AA C8AA H8AA 120.1

loop_
_geom_bond_atom_site_label_1
_geom_bond_atom_site_label_2
_geom_bond_distance
I1 C17 2.153(9)
S2 C23 1.750(9)
S2 N27 1.647(7)
S2 O35 1.438(7)
S2 O37 1.423(7)
C4 H4 0.9300
C4 C16 1.397(12)
C4 C8AA 1.369(15)
C5 C11 1.394(14)
C5 C16 1.414(10)
C5 C19 1.457(12)
O7 C9 1.214(11)
C8 H8 0.9800
C8 C17 1.516(11)
C8 C19 1.521(11)
C8 C38 1.527(11)
C9 C13 1.501(13)
C9 C15 1.482(12)
C10 H10 0.9300
C10 C15 1.396(12)
C10 C6 1.375(17)
C11 H11 0.9300
C11 C7AA 1.371(13)
C12 H12 0.9300
C12 C25 1.369(12)
C12 C1AA 1.362(15)
C13 C40 1.440(11)
C13 C0AA 1.359(12)
C15 C3 1.361(12)
C16 C0AA 1.406(12)
C17 H17A 0.9700
C17 H17B 0.9700
C19 C40 1.378(13)
C23 C25 1.378(13)
C23 C6AA 1.397(14)
C25 H25 0.9300
N27 C38 1.449(12)
N27 C3AA 1.464(11)
C29 H29A 0.9600
C29 H29B 0.9600
C29 H29C 0.9600
C29 C1AA 1.495(15)
C38 H38A 0.9700
C38 H38B 0.9700
C40 C3AA 1.533(13)
C3 H3 0.9300
C3 C5AA 1.378(14)
C0AA H0AA 0.9300
C2AA H2AA 0.9300
C2AA C1AA 1.384(17)
C2AA C6AA 1.391(15)
C4AA C6 1.384(16)
C4AA C5AA 1.372(15)
C4AA C9AA 1.488(19)
C6 H6 0.9300
C5AA H5AA 0.9300
C3AA H3AA 0.9700
C3AA H3AB 0.9700
C6AA H6AA 0.9300
C7AA H7AA 0.9300
C7AA C8AA 1.402(13)
C9AA N0BA 1.092(17)
C8AA H8AA 0.9300

loop_
_geom_torsion_atom_site_label_1
_geom_torsion_atom_site_label_2
_geom_torsion_atom_site_label_3
_geom_torsion_atom_site_label_4
_geom_torsion
S2 C23 C25 C12 176.6(8)
S2 C23 C6AA C2AA -178.5(9)
S2 N27 C38 C8 -147.5(5)
S2 N27 C3AA C40 170.0(6)
C4 C16 C0AA C13 176.1(9)
C5 C11 C7AA C8AA 0.6(16)
C5 C16 C0AA C13 -3.8(14)
C5 C19 C40 C13 -0.7(14)
C5 C19 C40 C3AA -179.8(9)
O7 C9 C13 C40 -44.2(15)
O7 C9 C13 C0AA 133.4(10)
O7 C9 C15 C10 -22.7(15)
O7 C9 C15 C3 154.6(11)
C8 C19 C40 C13 -179.7(8)
C8 C19 C40 C3AA 1.2(14)
C9 C13 C40 C19 175.3(9)
C9 C13 C40 C3AA -5.6(14)
C9 C13 C0AA C16 -173.0(9)
C9 C15 C3 C5AA -178.1(9)
C10 C15 C3 C5AA -0.9(15)
C11 C5 C16 C4 -0.3(14)
C11 C5 C16 C0AA 179.6(9)
C11 C5 C19 C8 1.6(14)
C11 C5 C19 C40 -177.4(10)
C11 C7AA C8AA C4 -0.6(16)
C13 C9 C15 C10 154.5(10)
C13 C9 C15 C3 -28.2(14)
C13 C40 C3AA N27 -167.8(8)
C15 C9 C13 C40 138.6(9)
C15 C9 C13 C0AA -43.8(14)
C15 C10 C6 C4AA -0.2(18)
C15 C3 C5AA C4AA -0.4(16)
C16 C4 C8AA C7AA 0.2(16)
C16 C5 C11 C7AA -0.2(15)
C16 C5 C19 C8 -179.4(8)
C16 C5 C19 C40 1.6(14)
C17 C8 C19 C5 78.1(11)
C17 C8 C19 C40 -102.8(10)
C17 C8 C38 N27 68.1(9)
C19 C5 C11 C7AA 178.8(9)
C19 C5 C16 C4 -179.3(9)
C19 C5 C16 C0AA 0.5(13)
C19 C8 C17 I1 -172.2(6)
C19 C8 C38 N27 -54.0(9)
C19 C40 C3AA N27 11.4(13)
C23 S2 N27 C38 -73.4(8)
C23 S2 N27 C3AA 65.9(8)
C25 C12 C1AA C29 179.6(12)
C25 C12 C1AA C2AA -1.1(18)
C25 C23 C6AA C2AA 1.4(16)
N27 S2 C23 C25 81.0(8)
N27 S2 C23 C6AA -99.1(9)
O35 S2 C23 C25 -32.7(9)
O35 S2 C23 C6AA 147.1(9)
O35 S2 N27 C38 41.4(8)
O35 S2 N27 C3AA -179.3(7)
O37 S2 C23 C25 -164.6(8)
O37 S2 C23 C6AA 15.2(10)
O37 S2 N27 C38 171.7(7)
O37 S2 N27 C3AA -48.9(8)
C38 C8 C17 I1 66.1(9)
C38 C8 C19 C5 -159.0(9)
C38 C8 C19 C40 20.0(12)
C38 N27 C3AA C40 -48.2(10)
C40 C13 C0AA C16 4.7(15)
C0AA C13 C40 C19 -2.4(14)
C0AA C13 C40 C3AA 176.8(9)
C1AA C12 C25 C23 3.3(17)
C1AA C2AA C6AA C23 0.7(18)
C6 C10 C15 C9 178.6(10)
C6 C10 C15 C3 1.2(17)
C6 C4AA C5AA C3 1.4(17)
C5AA C4AA C6 C10 -1.1(18)
C3AA N27 C38 C8 72.1(8)
C6AA C23 C25 C12 -3.3(15)
C6AA C2AA C1AA C12 -0.9(19)
C6AA C2AA C1AA C29 178.4(12)
C9AA C4AA C6 C10 178.9(11)
C9AA C4AA C5AA C3 -178.6(11)
C8AA C4 C16 C5 0.3(15)
C8AA C4 C16 C0AA -179.6(9)
